data_1008540
loop_
_publ_author_name
'Crespin, M'
'Landron, C'
'Odier, P'
'Bassat, J M'
'Mouron, P'
'Choisnet, J'

_publ_section_title
;
Evidence for nickel-(I)-rich mixed oxide with a defect K~2~NiF~4~ type
structure
;
_journal_coden_ASTM JSSCBI
_journal_name_full 'Journal of Solid State Chemistry'
_journal_page_first 281
_journal_page_last 291
_journal_paper_doi 10.1016/0022-4596(92)90102-2
_journal_volume 100
_journal_year 1992
_chemical_formula_structural '(La Sr) Ni O3.09'
_chemical_formula_sum 'La Ni O3.09 Sr'
_chemical_name_systematic
;
Lanthanum strontium nickel oxide (1/1/1/3.1)
;
_space_group_IT_number 71
_symmetry_cell_setting orthorhombic
_symmetry_Int_Tables_number 71
_symmetry_space_group_name_Hall '-I 2 2'
_symmetry_space_group_name_H-M 'I m m m'
_cell_angle_alpha 90
_cell_angle_beta 90
_cell_angle_gamma 90
_cell_formula_units_Z 2
_cell_length_a 3.853(2)
_cell_length_b 3.566(3)
_cell_length_c 12.869(11)
_cell_volume 176.8
_refine_ls_R_factor_all 0.058
_cod_duplicate_entry 1001514
_cod_database_code 1008540

loop_
_symmetry_equiv_pos_as_xyz
x,y,z
x,-y,-z
-x,y,-z
-x,-y,z
-x,-y,-z
-x,y,z
x,-y,z
x,y,-z
1/2+x,1/2+y,1/2+z
1/2+x,1/2-y,1/2-z
1/2-x,1/2+y,1/2-z
1/2-x,1/2-y,1/2+z
1/2-x,1/2-y,1/2-z
1/2-x,1/2+y,1/2+z
1/2+x,1/2-y,1/2+z
1/2+x,1/2+y,1/2-z

loop_
_atom_site_label
_atom_site_type_symbol
_atom_site_symmetry_multiplicity
_atom_site_Wyckoff_symbol
_atom_site_fract_x
_atom_site_fract_y
_atom_site_fract_z
_atom_site_occupancy
_atom_site_attached_hydrogens
_atom_site_calc_flag
La1 La3+ 4 i 0. 0. 0.3587(2) 0.5 0 d
Sr1 Sr2+ 4 i 0. 0. 0.3587(2) 0.5 0 d
Ni1 Ni1+ 2 a 0. 0. 0. 1. 0 d
O1 O2- 4 i 0. 0. 0.159(1) 1. 0 d
O2 O2- 2 b 0.5 0. 0. 0.89(2) 0 d
O3 O2- 2 d 0. 0.5 0. 0.20(2) 0 d

loop_
_atom_type_symbol
_atom_type_oxidation_number
La3+ 3.000
Sr2+ 2.000
Ni1+ 1.180
O2- -2.000
